data_4337800
loop_
_publ_author_name
'Xi, Xiaobing'
'Liu, Yan'
'Cui, Yong'

_publ_section_title
;
 Homochiral silver-based coordination polymers exhibiting
 temperature-dependent photoluminescence behavior.
;
_journal_issue 5
_journal_name_full 'Inorganic chemistry'
_journal_page_first 2352
_journal_page_last 2354
_journal_paper_doi 10.1021/ic4027865
_journal_volume 53
_journal_year 2014
_chemical_formula_sum 'C29 H25.5 Ag0.5 N4 O4.5'
_chemical_formula_weight 555.97
_chemical_name_systematic
; 
 ? 
;
_space_group_IT_number 179
_symmetry_cell_setting hexagonal
_symmetry_space_group_name_Hall 'P 65 2 (0 0 1)'
_symmetry_space_group_name_H-M 'P 65 2 2'
_atom_sites_solution_hydrogens geom
_atom_sites_solution_primary direct
_atom_sites_solution_secondary difmap
_audit_creation_method SHELXL-97
_cell_angle_alpha 90.00
_cell_angle_beta 90.00
_cell_angle_gamma 120.00
_cell_formula_units_Z 12
_cell_length_a 18.7958(3)
_cell_length_b 18.7958(3)
_cell_length_c 29.6903(8)
_cell_measurement_temperature 123(2)
_cell_volume 9083.8(3)
_computing_structure_refinement 'SHELXL-97 (Sheldrick, 1997)'
_computing_structure_solution 'SHELXS-97 (Sheldrick, 1990)'
_diffrn_ambient_temperature 123(2)
_diffrn_measured_fraction_theta_full 0.942
_diffrn_measured_fraction_theta_max 0.942
_diffrn_radiation_monochromator graphite
_diffrn_radiation_source 'fine-focus sealed tube'
_diffrn_radiation_type CuK\a
_diffrn_radiation_wavelength 1.54178
_diffrn_reflns_av_R_equivalents 0.0315
_diffrn_reflns_av_sigmaI/netI 0.0309
_diffrn_reflns_limit_h_max 21
_diffrn_reflns_limit_h_min -18
_diffrn_reflns_limit_k_max 19
_diffrn_reflns_limit_k_min -20
_diffrn_reflns_limit_l_max 31
_diffrn_reflns_limit_l_min -29
_diffrn_reflns_number 28020
_diffrn_reflns_theta_full 59.95
_diffrn_reflns_theta_max 59.95
_diffrn_reflns_theta_min 3.10
_exptl_absorpt_coefficient_mu 3.142
_exptl_crystal_density_diffrn 1.220
_exptl_crystal_density_method 'not measured'
_exptl_crystal_F_000 3444
_refine_diff_density_max 0.922
_refine_diff_density_min -0.389
_refine_diff_density_rms 0.120
_refine_ls_abs_structure_details 'Flack H D (1983), Acta Cryst. A39, 876-881'
_refine_ls_abs_structure_Flack 0.03(3)
_refine_ls_extinction_method none
_refine_ls_goodness_of_fit_ref 1.082
_refine_ls_hydrogen_treatment mixed
_refine_ls_matrix_type full
_refine_ls_number_parameters 291
_refine_ls_number_reflns 4296
_refine_ls_number_restraints 47
_refine_ls_restrained_S_all 2.702
_refine_ls_R_factor_all 0.0681
_refine_ls_R_factor_gt 0.0666
_refine_ls_shift/su_max 0.000
_refine_ls_shift/su_mean 0.000
_refine_ls_structure_factor_coef Fsqd
_refine_ls_weighting_details 'calc w=1/[\s^2^(Fo^2^)+(0.1381P)^2^+8.4913P] where P=(Fo^2^+2Fc^2^)/3'
_refine_ls_weighting_scheme calc
_refine_ls_wR_factor_gt 0.1817
_refine_ls_wR_factor_ref 0.1838
_reflns_number_gt 4153
_reflns_number_total 4296
_reflns_threshold_expression >2sigma(I)
_cod_data_source_file ic4027865_si_004.cif
_cod_data_source_block 3
_cod_depositor_comments
;
The following automatic conversions were performed:

'_symmetry_cell_setting' value 'Hexagonal' changed to 'hexagonal'
according to
/usr/data/users/saulius/crontab/automatic-downloads/current/ACS/lib/dictionaries/cif_core.dic
dictionary named 'cif_core.dic' version 2.4.2 from 2011-04-26.

Automatic conversion script
Id: cif_fix_values 2281 2013-09-26 08:29:07Z andrius 
;
_cod_original_sg_symbol_H-M P6522
_cod_original_formula_sum 'C29 H25.50 Ag0.50 N4 O4.50'
_cod_database_code 4337800

loop_
_symmetry_equiv_pos_as_xyz
'x, y, z'
'-y, x-y, z+2/3'
'-x+y, -x, z+1/3'
'-x, -y, z+1/2'
'y, -x+y, z+1/6'
'x-y, x, z+5/6'
'y, x, -z+2/3'
'x-y, -y, -z'
'-x, -x+y, -z+1/3'
'-y, -x, -z+1/6'
'-x+y, y, -z+1/2'
'x, x-y, -z+5/6'

loop_
_atom_site_label
_atom_site_type_symbol
_atom_site_fract_x
_atom_site_fract_y
_atom_site_fract_z
_atom_site_U_iso_or_equiv
_atom_site_adp_type
_atom_site_occupancy
_atom_site_symmetry_multiplicity
_atom_site_calc_flag
_atom_site_refinement_flags
_atom_site_disorder_assembly
_atom_site_disorder_group
Ag1 Ag 0.24223(9) 1.0000 1.0000 0.0458(6) Uani 1 2 d S . .
N1 N 0.2186(5) 0.9660(5) 1.06933(18) 0.040(3) Uani 1 1 d G . .
C1 C 0.2530(5) 0.9220(5) 1.0876(2) 0.043(3) Uani 1 1 d G . .
H1 H 0.2789 0.9021 1.0690 0.052 Uiso 1 1 calc R . .
C2 C 0.2487(5) 0.9077(5) 1.1337(3) 0.037(3) Uani 1 1 d G . .
H2 H 0.2717 0.8782 1.1460 0.045 Uiso 1 1 calc R . .
C3 C 0.2099(5) 0.9374(5) 1.16157(18) 0.034(3) Uani 1 1 d G . .
C4 C 0.1755(5) 0.9814(5) 1.1433(2) 0.039(3) Uani 1 1 d G . .
H4 H 0.1495 1.0012 1.1619 0.047 Uiso 1 1 calc R . .
C5 C 0.1798(5) 0.9957(5) 1.0972(2) 0.041(3) Uani 1 1 d G . .
H5 H 0.1568 1.0251 1.0849 0.049 Uiso 1 1 calc R . .
C12 C 0.1372(8) 0.7389(8) 1.2845(5) 0.035(3) Uani 1 1 d . . .
H12 H 0.1320 0.7012 1.2626 0.041 Uiso 1 1 calc R . .
C6 C 0.2039(6) 0.9216(5) 1.21173(18) 0.034(3) Uani 1 1 d G . .
C7 C 0.2138(6) 0.9816(4) 1.2425(2) 0.036(3) Uani 1 1 d G . .
H7 H 0.2284 1.0340 1.2326 0.044 Uiso 1 1 calc R . .
C8 C 0.2021(6) 0.9631(4) 1.2882(2) 0.036(3) Uani 1 1 d G . .
C9 C 0.1804(5) 0.8847(5) 1.30310(18) 0.033(3) Uani 1 1 d G . .
C10 C 0.1704(5) 0.8247(4) 1.2723(2) 0.031(3) Uani 1 1 d G . .
C11 C 0.1822(5) 0.8432(4) 1.2266(2) 0.034(3) Uani 1 1 d G . .
H11 H 0.1755 0.8030 1.2060 0.041 Uiso 1 1 calc R . .
C13 C 0.2197(10) 1.0341(9) 1.3229(5) 0.045(4) Uani 1 1 d . . .
C14 C 0.2878(12) 1.0456(11) 1.3558(6) 0.061(4) Uani 1 1 d . . .
H14A H 0.2979 1.0885 1.3768 0.091 Uiso 1 1 calc R . .
H14B H 0.3372 1.0603 1.3392 0.091 Uiso 1 1 calc R . .
H14C H 0.2709 0.9953 1.3718 0.091 Uiso 1 1 calc R . .
C15 C 0.1411(11) 1.0130(10) 1.3482(6) 0.053(4) Uani 1 1 d . . .
H15A H 0.1519 1.0562 1.3691 0.079 Uiso 1 1 calc R . .
H15B H 0.1221 0.9623 1.3642 0.079 Uiso 1 1 calc R . .
H15C H 0.0998 1.0073 1.3271 0.079 Uiso 1 1 calc R . .
C16 C 0.2487(14) 1.1164(10) 1.2995(6) 0.063(5) Uani 1 1 d . . .
H16A H 0.2582 1.1575 1.3216 0.094 Uiso 1 1 calc R . .
H16B H 0.2074 1.1115 1.2787 0.094 Uiso 1 1 calc R . .
H16C H 0.2988 1.1320 1.2835 0.094 Uiso 1 1 calc R . .
C17 C 0.0712(5) 0.6279(3) 1.3353(3) 0.034(3) Uani 1 1 d G . .
C18 C 0.0689(5) 0.6052(4) 1.3800(2) 0.034(3) Uani 1 1 d GD . .
C19 C 0.0213(5) 0.5233(5) 1.3926(2) 0.034(3) Uani 1 1 d G . .
C20 C -0.0241(5) 0.4641(3) 1.3604(3) 0.038(3) Uani 1 1 d G . .
C21 C -0.0217(5) 0.4867(4) 1.3156(3) 0.043(3) Uani 1 1 d G . .
C22 C 0.0259(6) 0.5686(5) 1.3030(2) 0.039(3) Uani 1 1 d G . .
H22 H 0.0275 0.5838 1.2731 0.047 Uiso 1 1 calc R . .
C23 C -0.0723(13) 0.4240(11) 1.2799(6) 0.063(5) Uani 1 1 d . . .
H23A H -0.0629 0.4508 1.2512 0.095 Uiso 1 1 calc R . .
H23B H -0.1295 0.3988 1.2874 0.095 Uiso 1 1 calc R . .
H23C H -0.0566 0.3827 1.2784 0.095 Uiso 1 1 calc R . .
C24 C -0.0796(10) 0.3758(10) 1.3748(6) 0.054(4) Uani 1 1 d . . .
H24A H -0.0736 0.3709 1.4065 0.081 Uiso 1 1 calc R . .
H24B H -0.0647 0.3408 1.3587 0.081 Uiso 1 1 calc R . .
H24C H -0.1356 0.3598 1.3682 0.081 Uiso 1 1 calc R . .
C25 C 0.1954(9) 0.7085(10) 1.4135(6) 0.050(4) Uani 1 1 d DU . .
H25A H 0.2153 0.7061 1.3837 0.060 Uiso 0.30(2) 1 calc PR A 1
H25B H 0.2157 0.7657 1.4210 0.060 Uiso 0.30(2) 1 calc PR A 1
H25C H 0.2157 0.6719 1.4052 0.060 Uiso 0.20(2) 1 d PR A 2
H25D H 0.2163 0.7534 1.3921 0.060 Uiso 0.20(2) 1 d PR A 2
C26 C 0.2004(13) 0.6753(13) 1.4919(6) 0.068(5) Uani 1 1 d DU . .
H26A H 0.1513 0.6790 1.4922 0.103 Uiso 0.30(2) 1 calc PR A 1
H26B H 0.2436 0.7221 1.5071 0.103 Uiso 0.30(2) 1 calc PR A 1
H26C H 0.1903 0.6260 1.5071 0.103 Uiso 0.30(2) 1 calc PR A 1
H26D H 0.1833 0.6238 1.4772 0.103 Uiso 0.20(2) 1 d PR A 2
H26E H 0.1565 0.6708 1.5104 0.103 Uiso 0.20(2) 1 d PR A 2
H26F H 0.2476 0.6893 1.5103 0.103 Uiso 0.20(2) 1 d PR A 2
N2 N 0.1147(7) 0.7143(7) 1.3256(4) 0.033(2) Uani 1 1 d . . .
O1 O 0.1659(6) 0.8652(6) 1.3475(3) 0.037(2) Uani 1 1 d . . .
O2 O 0.1071(5) 0.6648(5) 1.4136(3) 0.037(2) Uani 1 1 d D A .
O3 O 0.2249(14) 0.6735(15) 1.4451(9) 0.031(6) Uani 0.30(2) 1 d PDU A 1
O3A O 0.2215(19) 0.7394(18) 1.4581(10) 0.018(9) Uani 0.20(2) 1 d PDU A 2
N3 N 0.4064(11) 1.0000 1.0000 0.060(5) Uiso 1 2 d SD . .
O4 O 0.3428(9) 0.9368(9) 0.9870(5) 0.078(4) Uiso 1 1 d D . .
O5 O 0.4730(18) 1.0000 1.0000 0.125(10) Uiso 1 2 d S . .
O6 O 0.2704(11) 0.541(2) 0.7500 0.132(11) Uiso 1 2 d S . .
N4 N 0.3115(15) 0.5670(16) 0.6441(9) 0.102(7) Uiso 1 1 d . . .
C27 C 0.261(4) 0.589(5) 0.629(2) 0.22(3) Uiso 1 1 d D . .
C28 C 0.202(3) 0.614(3) 0.6066(14) 0.135(12) Uiso 1 1 d D . .
N5 N 0.0000 0.658(2) 0.6667 0.126(13) Uiso 1 2 d SD . .
C30 C 0.125(3) 0.673(3) 0.6090(15) 0.075(11) Uiso 0.50 1 d PD . .
C29 C 0.063(6) 0.672(8) 0.644(4) 0.20(5) Uiso 0.50 1 d PD . .

loop_
_atom_site_aniso_label
_atom_site_aniso_U_11
_atom_site_aniso_U_22
_atom_site_aniso_U_33
_atom_site_aniso_U_23
_atom_site_aniso_U_13
_atom_site_aniso_U_12
Ag1 0.0622(9) 0.0441(9) 0.0250(10) 0.0081(6) 0.0041(3) 0.0220(5)
N1 0.049(7) 0.033(6) 0.028(7) 0.009(5) 0.003(5) 0.013(5)
C1 0.043(8) 0.036(7) 0.036(9) 0.003(6) 0.002(6) 0.008(6)
C2 0.036(7) 0.033(7) 0.032(8) 0.007(5) 0.005(6) 0.009(6)
C3 0.037(7) 0.030(6) 0.025(7) 0.004(5) 0.001(5) 0.010(5)
C4 0.049(8) 0.032(7) 0.026(8) 0.010(5) 0.005(6) 0.013(6)
C5 0.040(8) 0.041(7) 0.032(8) 0.006(6) 0.001(6) 0.012(6)
C12 0.037(7) 0.034(7) 0.034(8) 0.008(5) 0.005(5) 0.019(6)
C6 0.037(7) 0.036(7) 0.025(7) 0.004(5) 0.003(5) 0.016(6)
C7 0.035(7) 0.030(7) 0.032(8) 0.008(5) 0.000(5) 0.007(5)
C8 0.039(7) 0.039(7) 0.028(8) 0.006(6) 0.002(5) 0.017(6)
C9 0.031(7) 0.041(7) 0.026(8) 0.007(5) 0.004(5) 0.017(6)
C10 0.027(6) 0.034(6) 0.030(7) 0.008(5) 0.006(5) 0.015(5)
C11 0.033(7) 0.031(6) 0.033(8) 0.002(5) -0.001(5) 0.013(6)
C13 0.061(10) 0.036(7) 0.028(8) 0.003(6) 0.002(6) 0.016(7)
C14 0.071(11) 0.053(10) 0.042(10) -0.008(7) -0.009(8) 0.018(8)
C15 0.075(11) 0.052(9) 0.039(10) -0.003(7) 0.008(7) 0.037(9)
C16 0.106(15) 0.033(8) 0.042(11) -0.002(7) 0.008(9) 0.028(9)
C17 0.033(6) 0.033(6) 0.035(8) 0.013(6) 0.004(6) 0.016(5)
C18 0.032(7) 0.037(7) 0.035(8) 0.007(6) -0.003(5) 0.019(6)
C19 0.030(7) 0.034(6) 0.039(8) 0.011(5) -0.001(5) 0.016(5)
C20 0.033(7) 0.033(7) 0.046(9) 0.014(6) 0.001(6) 0.016(6)
C21 0.041(8) 0.038(7) 0.050(9) -0.003(6) -0.014(6) 0.019(6)
C22 0.049(8) 0.040(7) 0.031(8) 0.007(6) -0.002(6) 0.024(7)
C23 0.081(12) 0.046(9) 0.053(12) -0.001(8) -0.024(9) 0.025(8)
C24 0.054(9) 0.037(8) 0.063(11) 0.012(7) -0.007(8) 0.017(7)
C25 0.041(7) 0.052(9) 0.046(8) 0.006(7) -0.013(6) 0.015(7)
C26 0.073(11) 0.073(11) 0.041(8) 0.007(8) -0.012(8) 0.023(9)
N2 0.035(6) 0.031(5) 0.033(7) 0.013(5) 0.004(5) 0.016(5)
O1 0.046(5) 0.045(5) 0.022(5) 0.009(4) 0.007(4) 0.023(4)
O2 0.034(5) 0.034(5) 0.037(6) 0.007(4) -0.002(4) 0.012(4)
O3 0.009(11) 0.030(13) 0.055(10) -0.013(10) -0.015(9) 0.010(10)
O3A 0.013(15) 0.017(16) 0.023(16) -0.001(11) -0.009(12) 0.007(12)

loop_
_atom_type_symbol
_atom_type_description
_atom_type_scat_dispersion_real
_atom_type_scat_dispersion_imag
_atom_type_scat_source
C C 0.0181 0.0091 'International Tables Vol C Tables 4.2.6.8 and 6.1.1.4'
H H 0.0000 0.0000 'International Tables Vol C Tables 4.2.6.8 and 6.1.1.4'
Ag Ag 0.1306 4.2820 'International Tables Vol C Tables 4.2.6.8 and 6.1.1.4'
N N 0.0311 0.0180 'International Tables Vol C Tables 4.2.6.8 and 6.1.1.4'
O O 0.0492 0.0322 'International Tables Vol C Tables 4.2.6.8 and 6.1.1.4'

loop_
_geom_angle_atom_site_label_1
_geom_angle_atom_site_label_2
_geom_angle_atom_site_label_3
_geom_angle
_geom_angle_site_symmetry_1
_geom_angle_site_symmetry_3
N1 Ag1 N1 173.3(5) 8_677 .
C1 N1 C5 120.0 . .
C1 N1 Ag1 117.7(4) . .
C5 N1 Ag1 121.7(4) . .
C2 C1 N1 120.0 . .
C3 C2 C1 120.0 . .
C2 C3 C4 120.0 . .
C2 C3 C6 120.7(6) . .
C4 C3 C6 119.3(6) . .
C3 C4 C5 120.0 . .
C4 C5 N1 120.0 . .
N2 C12 C10 120.9(12) . .
C7 C6 C11 120.0 . .
C7 C6 C3 121.5(6) . .
C11 C6 C3 118.3(5) . .
C6 C7 C8 120.0 . .
C9 C8 C7 120.0 . .
C9 C8 C13 120.9(7) . .
C7 C8 C13 119.0(7) . .
O1 C9 C8 120.5(6) . .
O1 C9 C10 119.5(6) . .
C8 C9 C10 120.0 . .
C11 C10 C9 120.0 . .
C11 C10 C12 116.6(7) . .
C9 C10 C12 122.9(7) . .
C10 C11 C6 120.0 . .
C15 C13 C16 107.2(14) . .
C15 C13 C14 110.8(14) . .
C16 C13 C14 107.2(14) . .
C15 C13 C8 109.6(12) . .
C16 C13 C8 112.1(11) . .
C14 C13 C8 109.9(12) . .
C18 C17 C22 120.0 . .
C18 C17 N2 116.8(7) . .
C22 C17 N2 122.9(7) . .
C19 C18 C17 120.0 . .
C19 C18 O2 119.0(6) . .
C17 C18 O2 120.7(6) . .
C20 C19 C18 120.0 . .
C20 C19 C19 119.8(9) . 12_567
C18 C19 C19 120.2(9) . 12_567
C19 C20 C21 120.0 . .
C19 C20 C24 119.6(9) . .
C21 C20 C24 120.3(9) . .
C22 C21 C20 120.0 . .
C22 C21 C23 118.7(9) . .
C20 C21 C23 121.3(9) . .
C21 C22 C17 120.0 . .
O3 C25 O3A 55.8(18) . .
O3 C25 O2 110.2(15) . .
O3A C25 O2 107.1(18) . .
O3A C26 O3 53.9(18) . .
C12 N2 C17 119.4(11) . .
C18 O2 C25 116.2(11) . .
C25 O3 C26 115(2) . .
C25 O3A C26 114(2) . .
O5 N3 O4 118.7(11) . .
O5 N3 O4 118.7(11) . 8_677
O4 N3 O4 123(2) . 8_677
N4 C27 C28 176(7) . .
C29 N5 C29 149(10) 9_556 .
N5 C29 C30 167(10) . .

loop_
_geom_bond_atom_site_label_1
_geom_bond_atom_site_label_2
_geom_bond_distance
_geom_bond_site_symmetry_2
Ag1 N1 2.135(5) 8_677
Ag1 N1 2.135(5) .
N1 C1 1.3900 .
N1 C5 1.3900 .
C1 C2 1.3900 .
C2 C3 1.3900 .
C3 C4 1.3900 .
C3 C6 1.512(7) .
C4 C5 1.3900 .
C12 N2 1.297(18) .
C12 C10 1.455(14) .
C6 C7 1.3900 .
C6 C11 1.3900 .
C7 C8 1.3900 .
C8 C9 1.3900 .
C8 C13 1.583(16) .
C9 O1 1.359(10) .
C9 C10 1.3900 .
C10 C11 1.3900 .
C13 C15 1.52(2) .
C13 C16 1.53(2) .
C13 C14 1.54(2) .
C17 C18 1.3900 .
C17 C22 1.3900 .
C17 N2 1.436(12) .
C18 C19 1.3900 .
C18 O2 1.399(11) .
C19 C20 1.3900 .
C19 C19 1.508(11) 12_567
C20 C21 1.3900 .
C20 C24 1.514(16) .
C21 C22 1.3900 .
C21 C23 1.516(19) .
C25 O3 1.41(3) .
C25 O3A 1.43(3) .
C25 O2 1.437(17) .
C26 O3A 1.46(3) .
C26 O3 1.47(3) .
N3 O5 1.25(4) .
N3 O4 1.254(17) .
N3 O4 1.254(17) 8_677
N4 C27 1.29(6) .
C27 C28 1.55(4) .
N5 C29 1.28(4) 9_556
N5 C29 1.28(4) .
C30 C29 1.55(4) .

loop_
_geom_torsion_atom_site_label_1
_geom_torsion_atom_site_label_2
_geom_torsion_atom_site_label_3
_geom_torsion_atom_site_label_4
_geom_torsion
_geom_torsion_site_symmetry_1
_geom_torsion_site_symmetry_4
N1 Ag1 N1 C1 153.4(4) 8_677 .
N1 Ag1 N1 C5 -35.2(5) 8_677 .
C5 N1 C1 C2 0.0 . .
Ag1 N1 C1 C2 171.5(6) . .
N1 C1 C2 C3 0.0 . .
C1 C2 C3 C4 0.0 . .
C1 C2 C3 C6 179.4(8) . .
C2 C3 C4 C5 0.0 . .
C6 C3 C4 C5 -179.4(8) . .
C3 C4 C5 N1 0.0 . .
C1 N1 C5 C4 0.0 . .
Ag1 N1 C5 C4 -171.2(6) . .
C2 C3 C6 C7 140.4(6) . .
C4 C3 C6 C7 -40.2(9) . .
C2 C3 C6 C11 -44.1(8) . .
C4 C3 C6 C11 135.3(6) . .
C11 C6 C7 C8 0.0 . .
C3 C6 C7 C8 175.4(8) . .
C6 C7 C8 C9 0.0 . .
C6 C7 C8 C13 175.9(10) . .
C7 C8 C9 O1 -177.6(9) . .
C13 C8 C9 O1 6.6(11) . .
C7 C8 C9 C10 0.0 . .
C13 C8 C9 C10 -175.8(10) . .
O1 C9 C10 C11 177.6(9) . .
C8 C9 C10 C11 0.0 . .
O1 C9 C10 C12 6.2(11) . .
C8 C9 C10 C12 -171.4(10) . .
N2 C12 C10 C11 -171.4(10) . .
N2 C12 C10 C9 0.3(16) . .
C9 C10 C11 C6 0.0 . .
C12 C10 C11 C6 172.0(9) . .
C7 C6 C11 C10 0.0 . .
C3 C6 C11 C10 -175.6(8) . .
C9 C8 C13 C15 -65.4(14) . .
C7 C8 C13 C15 118.7(11) . .
C9 C8 C13 C16 175.7(12) . .
C7 C8 C13 C16 -0.2(17) . .
C9 C8 C13 C14 56.6(14) . .
C7 C8 C13 C14 -119.3(11) . .
C22 C17 C18 C19 0.0 . .
N2 C17 C18 C19 173.6(9) . .
C22 C17 C18 O2 -173.3(9) . .
N2 C17 C18 O2 0.4(9) . .
C17 C18 C19 C20 0.0 . .
O2 C18 C19 C20 173.4(9) . .
C17 C18 C19 C19 177.5(9) . 12_567
O2 C18 C19 C19 -9.1(10) . 12_567
C18 C19 C20 C21 0.0 . .
C19 C19 C20 C21 -177.5(8) 12_567 .
C18 C19 C20 C24 -176.5(11) . .
C19 C19 C20 C24 6.0(11) 12_567 .
C19 C20 C21 C22 0.0 . .
C24 C20 C21 C22 176.4(11) . .
C19 C20 C21 C23 -178.3(13) . .
C24 C20 C21 C23 -1.8(15) . .
C20 C21 C22 C17 0.0 . .
C23 C21 C22 C17 178.3(13) . .
C18 C17 C22 C21 0.0 . .
N2 C17 C22 C21 -173.2(9) . .
C10 C12 N2 C17 170.9(10) . .
C18 C17 N2 C12 162.4(9) . .
C22 C17 N2 C12 -24.2(14) . .
C19 C18 O2 C25 115.6(10) . .
C17 C18 O2 C25 -71.0(11) . .
O3 C25 O2 C18 -97.7(17) . .
O3A C25 O2 C18 -156.8(16) . .
O3A C25 O3 C26 37(2) . .
O2 C25 O3 C26 -61(2) . .
O3A C26 O3 C25 -37(2) . .
O3 C25 O3A C26 -37(2) . .
O2 C25 O3A C26 66(3) . .
O3 C26 O3A C25 36(2) . .
C29 N5 C29 C30 62(52) 9_556 .
